data_7116285
loop_
_publ_author_name
'Huang, Ji-Rong'
'Qin, Liu'
'Zhu, Yu-Qin'
'Song, Qiang'
'Dong, Lin'

_publ_section_title
;
 Multi-site cyclization via initial C-H activation using a rhodium(iii)
 catalyst: rapid assembly of frameworks containing indoles and indolines.
;
_journal_issue 14
_journal_name_full 'Chemical communications (Cambridge, England)'
_journal_page_first 2844
_journal_paper_doi 10.1039/c4cc07125e
_journal_volume 51
_journal_year 2015
_chemical_formula_moiety 'C28 H19 N O'
_chemical_formula_sum 'C28 H19 N O'
_chemical_formula_weight 385.44
_chemical_name_systematic
; 
 ? 
;
_space_group_IT_number 14
_symmetry_cell_setting monoclinic
_symmetry_space_group_name_Hall '-P 2yn'
_symmetry_space_group_name_H-M 'P 1 21/n 1'
_atom_sites_solution_hydrogens geom
_atom_sites_solution_primary direct
_atom_sites_solution_secondary difmap
_audit_creation_method SHELXL-97
_audit_update_record
;
2014-01-22 deposited with the CCDC.
2015-01-05 downloaded from the CCDC.
;
_cell_angle_alpha 90.00
_cell_angle_beta 90.772(6)
_cell_angle_gamma 90.00
_cell_formula_units_Z 4
_cell_length_a 9.9451(6)
_cell_length_b 10.9422(5)
_cell_length_c 18.8339(11)
_cell_measurement_reflns_used 2193
_cell_measurement_temperature 293(2)
_cell_measurement_theta_max 29.4550
_cell_measurement_theta_min 2.9532
_cell_volume 2049.3(2)
_computing_cell_refinement 'CrysAlis PRO (Agilent Technologies, 2011)'
_computing_data_collection 'CrysAlis PRO'
_computing_data_reduction 'CrysAlis PRO'
_computing_molecular_graphics 'OLEX2 (Dolomanov et al., 2009)'
_computing_publication_material OLEX2
_computing_structure_refinement 'SHELXL-97 (Sheldrick, 2008)'
_computing_structure_solution 'SHELXS-97 (Sheldrick, 2008)'
_diffrn_ambient_temperature 293(2)
_diffrn_detector_area_resol_mean 10.3592
_diffrn_measured_fraction_theta_full 0.998
_diffrn_measured_fraction_theta_max 0.998
_diffrn_measurement_device_type 'Xcalibur, Atlas, Gemini ultra'
_diffrn_measurement_method '\w scans'
_diffrn_radiation_monochromator graphite
_diffrn_radiation_source 'fine-focus sealed tube'
_diffrn_radiation_type MoK\a
_diffrn_radiation_wavelength 0.71073
_diffrn_reflns_av_R_equivalents 0.0262
_diffrn_reflns_av_sigmaI/netI 0.0354
_diffrn_reflns_limit_h_max 10
_diffrn_reflns_limit_h_min -11
_diffrn_reflns_limit_k_max 10
_diffrn_reflns_limit_k_min -13
_diffrn_reflns_limit_l_max 20
_diffrn_reflns_limit_l_min -22
_diffrn_reflns_number 8393
_diffrn_reflns_theta_full 25.34
_diffrn_reflns_theta_max 25.34
_diffrn_reflns_theta_min 3.50
_exptl_absorpt_coefficient_mu 0.075
_exptl_absorpt_correction_T_max 0.9851
_exptl_absorpt_correction_T_min 0.9741
_exptl_absorpt_correction_type multi-scan
_exptl_absorpt_process_details
;
CrysAlis PRO (Agilent Technologies, 2011) 
;
_exptl_crystal_colour yellow
_exptl_crystal_density_diffrn 1.249
_exptl_crystal_density_method 'not measured'
_exptl_crystal_description block
_exptl_crystal_F_000 808
_exptl_crystal_size_max 0.35
_exptl_crystal_size_mid 0.30
_exptl_crystal_size_min 0.20
_refine_diff_density_max 0.364
_refine_diff_density_min -0.309
_refine_diff_density_rms 0.038
_refine_ls_extinction_method none
_refine_ls_goodness_of_fit_ref 1.022
_refine_ls_hydrogen_treatment mixed
_refine_ls_matrix_type full
_refine_ls_number_parameters 271
_refine_ls_number_reflns 3738
_refine_ls_number_restraints 0
_refine_ls_restrained_S_all 1.022
_refine_ls_R_factor_all 0.0701
_refine_ls_R_factor_gt 0.0453
_refine_ls_shift/su_max 0.000
_refine_ls_shift/su_mean 0.000
_refine_ls_structure_factor_coef Fsqd
_refine_ls_weighting_details 'calc w=1/[\s^2^(Fo^2^)+(0.0581P)^2^+0.2151P] where P=(Fo^2^+2Fc^2^)/3'
_refine_ls_weighting_scheme calc
_refine_ls_wR_factor_gt 0.1072
_refine_ls_wR_factor_ref 0.1227
_reflns_number_gt 2649
_reflns_number_total 3738
_reflns_threshold_expression >2sigma(I)
_cod_data_source_file c4cc07125e2.cif
_cod_data_source_block 131210_h07040
_cod_depositor_comments 'Adding full bibliography for 7116285--7116286.cif.'
_cod_original_sg_symbol_H-M 'P 21/n'
_cod_database_code 7116285

loop_
_symmetry_equiv_pos_as_xyz
'x, y, z'
'-x+1/2, y+1/2, -z+1/2'
'-x, -y, -z'
'x-1/2, -y-1/2, z-1/2'

loop_
_atom_site_label
_atom_site_type_symbol
_atom_site_fract_x
_atom_site_fract_y
_atom_site_fract_z
_atom_site_U_iso_or_equiv
_atom_site_adp_type
_atom_site_occupancy
_atom_site_symmetry_multiplicity
_atom_site_calc_flag
_atom_site_refinement_flags
O1 O 0.10445(13) 0.51264(10) 0.28275(7) 0.0619(4) Uani 1 1 d .
N1 N 0.21510(15) 0.21954(12) 0.23273(7) 0.0500(4) Uani 1 1 d .
H1 H 0.2293 0.1427 0.2388 0.060 Uiso 1 1 calc R
C1 C 0.18976(17) 0.27481(15) 0.16856(9) 0.0447(4) Uani 1 1 d .
C2 C 0.20546(19) 0.22582(18) 0.10069(10) 0.0574(5) Uani 1 1 d .
H2 H 0.2319 0.1451 0.0943 0.069 Uiso 1 1 calc R
C3 C 0.1805(2) 0.3010(2) 0.04378(11) 0.0695(6) Uani 1 1 d .
H3 H 0.1934 0.2707 -0.0018 0.083 Uiso 1 1 calc R
C4 C 0.1367(2) 0.4205(2) 0.05161(11) 0.0699(6) Uani 1 1 d .
H4 H 0.1212 0.4686 0.0116 0.084 Uiso 1 1 calc R
C5 C 0.11592(18) 0.46814(18) 0.11772(11) 0.0594(5) Uani 1 1 d .
H5 H 0.0836 0.5473 0.1232 0.071 Uiso 1 1 calc R
C6 C 0.14458(16) 0.39470(15) 0.17686(9) 0.0456(4) Uani 1 1 d .
C7 C 0.14419(16) 0.42154(14) 0.25197(9) 0.0449(4) Uani 1 1 d .
C8 C 0.21432(17) 0.31104(14) 0.28900(9) 0.0435(4) Uani 1 1 d .
C9 C 0.35309(17) 0.35743(14) 0.31191(9) 0.0462(4) Uani 1 1 d .
C10 C 0.4560(2) 0.40352(17) 0.27119(11) 0.0590(5) Uani 1 1 d .
H10 H 0.4494 0.4048 0.2219 0.071 Uiso 1 1 calc R
C11 C 0.5697(2) 0.44774(19) 0.30626(12) 0.0686(6) Uani 1 1 d .
H11 H 0.6407 0.4783 0.2800 0.082 Uiso 1 1 calc R
C12 C 0.5791(2) 0.44711(17) 0.37892(12) 0.0656(6) Uani 1 1 d .
H12 H 0.6561 0.4779 0.4011 0.079 Uiso 1 1 calc R
C13 C 0.47558(18) 0.40130(15) 0.42015(11) 0.0544(5) Uani 1 1 d .
H13 H 0.4825 0.4008 0.4694 0.065 Uiso 1 1 calc R
C14 C 0.36194(17) 0.35638(14) 0.38577(9) 0.0457(4) Uani 1 1 d .
C15 C 0.23598(17) 0.30397(14) 0.41361(9) 0.0427(4) Uani 1 1 d .
C16 C 0.15361(17) 0.27263(14) 0.35927(9) 0.0424(4) Uani 1 1 d .
C17 C 0.02447(17) 0.20618(14) 0.36274(8) 0.0423(4) Uani 1 1 d .
C18 C 0.01788(18) 0.09740(15) 0.40071(10) 0.0511(5) Uani 1 1 d .
H18 H 0.0944 0.0688 0.4243 0.061 Uiso 1 1 calc R
C19 C -0.0992(2) 0.03152(18) 0.40409(11) 0.0622(5) Uani 1 1 d .
H19 H -0.1012 -0.0415 0.4293 0.075 Uiso 1 1 calc R
C20 C -0.2136(2) 0.07329(19) 0.37028(11) 0.0621(5) Uani 1 1 d .
H20 H -0.2930 0.0286 0.3725 0.074 Uiso 1 1 calc R
C21 C -0.2104(2) 0.18073(19) 0.33335(11) 0.0645(5) Uani 1 1 d .
H21 H -0.2880 0.2097 0.3110 0.077 Uiso 1 1 calc R
C22 C -0.0919(2) 0.24671(18) 0.32907(10) 0.0588(5) Uani 1 1 d .
H22 H -0.0904 0.3191 0.3033 0.071 Uiso 1 1 calc R
C23 C 0.20854(17) 0.29829(14) 0.49073(9) 0.0442(4) Uani 1 1 d .
C24 C 0.0909(2) 0.34725(18) 0.51689(10) 0.0619(5) Uani 1 1 d .
H24 H 0.0263 0.3780 0.4855 0.074 Uiso 1 1 calc R
C25 C 0.0684(2) 0.3510(2) 0.58894(12) 0.0824(7) Uani 1 1 d .
H25 H -0.0109 0.3848 0.6056 0.099 Uiso 1 1 calc R
C26 C 0.1607(3) 0.3059(2) 0.63595(12) 0.0861(8) Uani 1 1 d .
H26 H 0.1449 0.3094 0.6845 0.103 Uiso 1 1 calc R
C27 C 0.2777(3) 0.2552(2) 0.61131(11) 0.0757(7) Uani 1 1 d .
H27 H 0.3406 0.2232 0.6432 0.091 Uiso 1 1 calc R
C28 C 0.3019(2) 0.25151(16) 0.53904(10) 0.0562(5) Uani 1 1 d .
H28 H 0.3814 0.2174 0.5228 0.067 Uiso 1 1 calc R

loop_
_atom_site_aniso_label
_atom_site_aniso_U_11
_atom_site_aniso_U_22
_atom_site_aniso_U_33
_atom_site_aniso_U_23
_atom_site_aniso_U_13
_atom_site_aniso_U_12
O1 0.0753(9) 0.0373(6) 0.0737(9) -0.0049(6) 0.0224(7) 0.0031(6)
N1 0.0760(10) 0.0309(7) 0.0434(9) -0.0005(6) 0.0058(7) 0.0014(7)
C1 0.0454(9) 0.0457(9) 0.0429(10) 0.0013(8) 0.0033(7) -0.0039(8)
C2 0.0594(12) 0.0652(12) 0.0477(11) -0.0093(9) 0.0049(9) -0.0050(10)
C3 0.0664(13) 0.0998(17) 0.0423(11) -0.0041(11) 0.0006(9) -0.0125(13)
C4 0.0601(12) 0.0972(17) 0.0523(13) 0.0218(12) -0.0070(9) -0.0033(12)
C5 0.0484(10) 0.0627(12) 0.0672(13) 0.0178(10) 0.0003(9) 0.0026(9)
C6 0.0428(9) 0.0444(9) 0.0496(10) 0.0065(8) 0.0047(7) -0.0003(8)
C7 0.0470(10) 0.0346(9) 0.0535(11) 0.0010(8) 0.0114(8) -0.0034(7)
C8 0.0535(10) 0.0361(8) 0.0409(9) -0.0014(7) 0.0069(8) -0.0017(8)
C9 0.0521(10) 0.0375(8) 0.0492(11) 0.0019(8) 0.0095(8) -0.0003(8)
C10 0.0636(12) 0.0551(11) 0.0588(12) 0.0083(9) 0.0153(10) -0.0033(10)
C11 0.0590(12) 0.0657(13) 0.0816(16) 0.0120(12) 0.0189(11) -0.0120(10)
C12 0.0580(12) 0.0573(11) 0.0815(16) 0.0018(11) 0.0039(10) -0.0140(10)
C13 0.0581(11) 0.0468(10) 0.0585(12) -0.0032(9) 0.0027(9) -0.0089(9)
C14 0.0499(10) 0.0354(8) 0.0519(11) -0.0025(8) 0.0072(8) -0.0037(8)
C15 0.0488(10) 0.0357(8) 0.0437(10) -0.0016(7) 0.0063(8) -0.0011(7)
C16 0.0507(10) 0.0358(8) 0.0408(9) -0.0003(7) 0.0046(7) -0.0008(7)
C17 0.0487(10) 0.0426(9) 0.0359(9) -0.0031(7) 0.0035(7) -0.0033(8)
C18 0.0532(10) 0.0481(10) 0.0522(11) 0.0055(8) 0.0014(8) -0.0058(9)
C19 0.0679(13) 0.0580(11) 0.0610(12) 0.0066(10) 0.0063(10) -0.0170(10)
C20 0.0541(11) 0.0738(13) 0.0586(12) -0.0080(11) 0.0077(9) -0.0177(10)
C21 0.0524(11) 0.0787(14) 0.0621(13) -0.0043(11) -0.0073(9) -0.0005(11)
C22 0.0625(12) 0.0575(11) 0.0562(12) 0.0082(9) -0.0033(9) -0.0023(10)
C23 0.0498(10) 0.0410(9) 0.0420(10) -0.0021(7) 0.0026(8) -0.0085(8)
C24 0.0566(11) 0.0799(13) 0.0492(11) -0.0105(10) 0.0044(9) 0.0005(10)
C25 0.0713(15) 0.120(2) 0.0569(14) -0.0256(14) 0.0206(12) -0.0192(14)
C26 0.103(2) 0.1149(19) 0.0409(12) -0.0043(13) 0.0099(13) -0.0499(17)
C27 0.0978(18) 0.0748(14) 0.0538(13) 0.0179(11) -0.0210(12) -0.0330(13)
C28 0.0617(12) 0.0498(10) 0.0571(12) 0.0055(9) -0.0051(9) -0.0090(9)

loop_
_atom_type_symbol
_atom_type_description
_atom_type_scat_dispersion_real
_atom_type_scat_dispersion_imag
_atom_type_scat_source
C C 0.0033 0.0016 'International Tables Vol C Tables 4.2.6.8 and 6.1.1.4'
H H 0.0000 0.0000 'International Tables Vol C Tables 4.2.6.8 and 6.1.1.4'
N N 0.0061 0.0033 'International Tables Vol C Tables 4.2.6.8 and 6.1.1.4'
O O 0.0106 0.0060 'International Tables Vol C Tables 4.2.6.8 and 6.1.1.4'

loop_
_geom_angle_atom_site_label_1
_geom_angle_atom_site_label_2
_geom_angle_atom_site_label_3
_geom_angle
C1 N1 C8 109.57(12)
C1 N1 H1 125.2
C8 N1 H1 125.2
N1 C1 C6 111.79(15)
N1 C1 C2 127.99(16)
C6 C1 C2 120.22(17)
C3 C2 C1 117.64(18)
C3 C2 H2 121.2
C1 C2 H2 121.2
C2 C3 C4 122.43(19)
C2 C3 H3 118.8
C4 C3 H3 118.8
C5 C4 C3 120.5(2)
C5 C4 H4 119.8
C3 C4 H4 119.8
C4 C5 C6 118.30(19)
C4 C5 H5 120.9
C6 C5 H5 120.9
C1 C6 C5 120.85(17)
C1 C6 C7 107.80(15)
C5 C6 C7 131.24(16)
O1 C7 C6 129.47(16)
O1 C7 C8 124.56(16)
C6 C7 C8 105.89(13)
N1 C8 C16 116.66(13)
N1 C8 C9 114.83(13)
C16 C8 C9 102.34(14)
N1 C8 C7 102.38(13)
C16 C8 C7 115.08(13)
C9 C8 C7 105.44(12)
C10 C9 C14 121.32(18)
C10 C9 C8 129.61(17)
C14 C9 C8 108.91(13)
C9 C10 C11 117.86(19)
C9 C10 H10 121.1
C11 C10 H10 121.1
C12 C11 C10 121.18(18)
C12 C11 H11 119.4
C10 C11 H11 119.4
C11 C12 C13 121.2(2)
C11 C12 H12 119.4
C13 C12 H12 119.4
C14 C13 C12 118.18(19)
C14 C13 H13 120.9
C12 C13 H13 120.9
C13 C14 C9 120.28(15)
C13 C14 C15 131.38(17)
C9 C14 C15 108.34(15)
C16 C15 C14 109.78(14)
C16 C15 C23 128.00(15)
C14 C15 C23 122.08(15)
C15 C16 C17 127.70(14)
C15 C16 C8 110.27(14)
C17 C16 C8 121.99(15)
C22 C17 C18 117.70(16)
C22 C17 C16 122.90(15)
C18 C17 C16 119.40(15)
C19 C18 C17 121.30(18)
C19 C18 H18 119.3
C17 C18 H18 119.3
C18 C19 C20 120.11(18)
C18 C19 H19 119.9
C20 C19 H19 119.9
C21 C20 C19 119.78(18)
C21 C20 H20 120.1
C19 C20 H20 120.1
C20 C21 C22 120.27(19)
C20 C21 H21 119.9
C22 C21 H21 119.9
C17 C22 C21 120.83(18)
C17 C22 H22 119.6
C21 C22 H22 119.6
C24 C23 C28 118.05(17)
C24 C23 C15 120.02(16)
C28 C23 C15 121.81(15)
C25 C24 C23 120.7(2)
C25 C24 H24 119.6
C23 C24 H24 119.6
C26 C25 C24 120.9(2)
C26 C25 H25 119.6
C24 C25 H25 119.6
C25 C26 C27 119.6(2)
C25 C26 H26 120.2
C27 C26 H26 120.2
C26 C27 C28 120.1(2)
C26 C27 H27 119.9
C28 C27 H27 119.9
C27 C28 C23 120.63(19)
C27 C28 H28 119.7
C23 C28 H28 119.7

loop_
_geom_bond_atom_site_label_1
_geom_bond_atom_site_label_2
_geom_bond_distance
O1 C7 1.2216(18)
N1 C1 1.372(2)
N1 C8 1.458(2)
N1 H1 0.8600
C1 C6 1.396(2)
C1 C2 1.397(2)
C2 C3 1.371(3)
C2 H2 0.9300
C3 C4 1.387(3)
C3 H3 0.9300
C4 C5 1.368(3)
C4 H4 0.9300
C5 C6 1.400(2)
C5 H5 0.9300
C6 C7 1.445(2)
C7 C8 1.556(2)
C8 C16 1.521(2)
C8 C9 1.527(2)
C9 C10 1.383(2)
C9 C14 1.393(2)
C10 C11 1.388(3)
C10 H10 0.9300
C11 C12 1.370(3)
C11 H11 0.9300
C12 C13 1.391(3)
C12 H12 0.9300
C13 C14 1.385(3)
C13 H13 0.9300
C14 C15 1.480(2)
C15 C16 1.347(2)
C15 C23 1.483(2)
C16 C17 1.478(2)
C17 C22 1.385(3)
C17 C18 1.390(2)
C18 C19 1.372(2)
C18 H18 0.9300
C19 C20 1.375(3)
C19 H19 0.9300
C20 C21 1.367(3)
C20 H20 0.9300
C21 C22 1.385(3)
C21 H21 0.9300
C22 H22 0.9300
C23 C24 1.383(2)
C23 C28 1.389(3)
C24 C25 1.379(3)
C24 H24 0.9300
C25 C26 1.359(4)
C25 H25 0.9300
C26 C27 1.375(4)
C26 H26 0.9300
C27 C28 1.386(3)
C27 H27 0.9300
C28 H28 0.9300
